data_1560638
loop_
_publ_author_name
'Ishii, Yuto'
'Matsushita, Yoshitaka'
'Oda, Migaku'
'Yoshida, Hiroyuki'

_publ_section_title
;
 Structural study of quasi-one-dimensional vanadium pyroxene LiVSi2O6
 single crystals
;
_journal_name_full 'Journal of Solid State Chemistry'
_journal_page_first 125
_journal_page_last 129
_journal_paper_doi 10.1016/j.jssc.2016.11.012
_journal_volume 246
_journal_year 2017
_chemical_formula_sum 'Li O6 Si2 V'
_chemical_formula_weight 210.06
_space_group_crystal_system monoclinic
_space_group_IT_number 14
_space_group_name_Hall '-P 2ybc'
_space_group_name_H-M_alt 'P 1 21/c 1'
_atom_sites_solution_hydrogens .
_cell_angle_alpha 90
_cell_angle_beta 103.0990(10)
_cell_angle_gamma 90
_cell_formula_units_Z 4
_cell_length_a 9.2814(2)
_cell_length_b 8.5893(2)
_cell_length_c 5.27470(10)
_cell_measurement_reflns_used 9013
_cell_measurement_temperature 113(2)
_cell_measurement_theta_max 46.34
_cell_measurement_theta_min 2.25
_cell_volume 409.561(15)
_computing_cell_refinement 'CrystalClear (Rigaku, 1997--2002)'
_computing_data_collection 'CrystalClear (Rigaku, 1997--2002)'
_computing_data_reduction 'CrystalClear (Rigaku, 1997--2002)'
_computing_structure_refinement 'SHELXL-2014/7 (Sheldrick, 2014)'
_computing_structure_solution 'SHELXS-2013 (Sheldrick, 2013)'
_diffrn_ambient_temperature 113(2)
_diffrn_detector_area_resol_mean 28.5714
_diffrn_measured_fraction_theta_full 0.997
_diffrn_measured_fraction_theta_max 0.880
_diffrn_measurement_device
;
Rigaku AFC11 Saturn724+ (4x4 bin mode)
;
_diffrn_measurement_method dtprofit.ref
_diffrn_radiation_detector CCD
_diffrn_radiation_monochromator Confocal
_diffrn_radiation_source 'Rotating Anode'
_diffrn_radiation_type MoK\a
_diffrn_radiation_wavelength 0.71073
_diffrn_reflns_av_R_equivalents 0.0352
_diffrn_reflns_av_unetI/netI 0.0285
_diffrn_reflns_Laue_measured_fraction_full 0.997
_diffrn_reflns_Laue_measured_fraction_max 0.880
_diffrn_reflns_limit_h_max 16
_diffrn_reflns_limit_h_min -13
_diffrn_reflns_limit_k_max 17
_diffrn_reflns_limit_k_min -17
_diffrn_reflns_limit_l_max 10
_diffrn_reflns_limit_l_min -10
_diffrn_reflns_number 11025
_diffrn_reflns_point_group_measured_fraction_full 0.997
_diffrn_reflns_point_group_measured_fraction_max 0.880
_diffrn_reflns_theta_full 25.242
_diffrn_reflns_theta_max 46.342
_diffrn_reflns_theta_min 2.253
_exptl_absorpt_coefficient_mu 2.947
_exptl_absorpt_correction_T_max 0.7491
_exptl_absorpt_correction_T_min 0.6113
_exptl_absorpt_correction_type multi-scan
_exptl_absorpt_process_details
;
CrystalClear (Rigaku, 1997--2002)
;
_exptl_crystal_colour Green
_exptl_crystal_density_diffrn 3.407
_exptl_crystal_description Needle
_exptl_crystal_F_000 408
_exptl_crystal_size_max 0.200
_exptl_crystal_size_mid 0.060
_exptl_crystal_size_min 0.060
_refine_diff_density_max 1.681
_refine_diff_density_min -1.291
_refine_diff_density_rms 0.375
_refine_ls_extinction_coef 0.044(3)
_refine_ls_extinction_expression Fc^*^=kFc[1+0.001xFc^2^\l^3^/sin(2\q)]^-1/4^
_refine_ls_extinction_method 'SHELXL-2014/7 (Sheldrick 2014'
_refine_ls_goodness_of_fit_ref 1.196
_refine_ls_hydrogen_treatment undef
_refine_ls_matrix_type full
_refine_ls_number_parameters 92
_refine_ls_number_reflns 3195
_refine_ls_number_restraints 0
_refine_ls_restrained_S_all 1.196
_refine_ls_R_factor_all 0.0354
_refine_ls_R_factor_gt 0.0338
_refine_ls_shift/su_max 0.001
_refine_ls_shift/su_mean 0.000
_refine_ls_structure_factor_coef Fsqd
_refine_ls_weighting_details 'w=1/[\s^2^(Fo^2^)+(0.0439P)^2^+0.2002P] where P=(Fo^2^+2Fc^2^)/3'
_refine_ls_weighting_scheme calc
_refine_ls_wR_factor_gt 0.0866
_refine_ls_wR_factor_ref 0.0885
_reflns_Friedel_coverage 0.000
_reflns_Friedel_fraction_full .
_reflns_Friedel_fraction_max .
_reflns_number_gt 3009
_reflns_number_total 3195
_reflns_threshold_expression 'I > 2\s(I)'
_cod_data_source_file JSSC-2017-246-125.cif
_cod_data_source_block 2
_cod_original_sg_symbol_H-M 'P 21/c'
_cod_database_code 1560638
_shelx_space_group_comment
;
The symmetry employed for this shelxl refinement is uniquely defined
by the following loop, which should always be used as a source of
symmetry information in preference to the above space-group names.
They are only intended as comments.
;
_shelx_estimated_absorpt_t_min 0.590
_shelx_estimated_absorpt_t_max 0.843

loop_
_space_group_symop_operation_xyz
'x, y, z'
'-x, y+1/2, -z+1/2'
'-x, -y, -z'
'x, -y-1/2, z-1/2'

loop_
_atom_site_label
_atom_site_type_symbol
_atom_site_fract_x
_atom_site_fract_y
_atom_site_fract_z
_atom_site_U_iso_or_equiv
_atom_site_adp_type
_atom_site_occupancy
_atom_site_site_symmetry_order
_atom_site_calc_flag
_atom_site_refinement_flags_posn
_atom_site_refinement_flags_adp
_atom_site_refinement_flags_occupancy
_atom_site_disorder_assembly
_atom_site_disorder_group
V V 0.75024(2) 0.65581(2) 0.51600(3) 0.00276(4) Uani 1 1 d . . . . .
Si1 Si 0.95105(3) 0.34023(2) 0.70676(5) 0.00285(5) Uani 1 1 d . . . . .
Si2 Si 0.54857(3) 0.34017(2) 0.26800(5) 0.00280(5) Uani 1 1 d . . . . .
O1 O 1.13227(7) 0.33634(6) 0.77351(11) 0.00375(9) Uani 1 1 d . . . . .
O2 O 0.36786(7) 0.33462(6) 0.19783(11) 0.00386(9) Uani 1 1 d . . . . .
O3 O 0.60880(7) 0.26817(6) 0.02406(10) 0.00499(9) Uani 1 1 d . . . . .
O4 O 0.87597(7) 0.50549(6) 0.73136(11) 0.00473(9) Uani 1 1 d . . . . .
O5 O 0.89477(7) 0.27543(6) 0.41048(11) 0.00526(9) Uani 1 1 d . . . . .
O6 O 0.61875(7) 0.51013(6) 0.30606(11) 0.00497(9) Uani 1 1 d . . . . .
Li Li 1.25059(18) 0.5126(3) 0.9870(3) 0.0100(3) Uani 1 1 d . . . . .

loop_
_atom_site_aniso_label
_atom_site_aniso_U_11
_atom_site_aniso_U_22
_atom_site_aniso_U_33
_atom_site_aniso_U_23
_atom_site_aniso_U_13
_atom_site_aniso_U_12
V 0.00278(8) 0.00220(5) 0.00318(5) -0.00005(2) 0.00045(4) -0.00003(2)
Si1 0.00268(12) 0.00269(8) 0.00318(8) 0.00002(4) 0.00062(6) 0.00017(5)
Si2 0.00254(11) 0.00267(8) 0.00313(8) -0.00005(4) 0.00051(6) -0.00027(5)
O1 0.0027(2) 0.00400(16) 0.00444(18) 0.00036(11) 0.00067(14) 0.00037(12)
O2 0.0030(2) 0.00406(16) 0.00440(18) -0.00014(11) 0.00057(14) -0.00030(13)
O3 0.0045(2) 0.00607(17) 0.00436(16) -0.00168(12) 0.00093(14) 0.00004(14)
O4 0.0047(2) 0.00371(15) 0.00547(17) -0.00002(12) 0.00061(14) 0.00156(14)
O5 0.0047(2) 0.00621(17) 0.00483(16) -0.00204(13) 0.00101(14) 0.00019(14)
O6 0.0047(2) 0.00353(15) 0.00630(17) -0.00057(12) 0.00054(15) -0.00138(14)
Li 0.0105(10) 0.0106(8) 0.0091(7) -0.0001(5) 0.0027(6) -0.0006(5)

loop_
_atom_type_symbol
_atom_type_description
_atom_type_scat_dispersion_real
_atom_type_scat_dispersion_imag
_atom_type_scat_source
O O 0.0106 0.0060 'International Tables Vol C Tables 4.2.6.8 and 6.1.1.4'
Li Li -0.0003 0.0001 'International Tables Vol C Tables 4.2.6.8 and 6.1.1.4'
Si Si 0.0817 0.0704 'International Tables Vol C Tables 4.2.6.8 and 6.1.1.4'
V V 0.3005 0.5294 'International Tables Vol C Tables 4.2.6.8 and 6.1.1.4'

loop_
_geom_angle_atom_site_label_1
_geom_angle_atom_site_label_2
_geom_angle_atom_site_label_3
_geom_angle
_geom_angle_site_symmetry_1
_geom_angle_site_symmetry_3
O6 V O4 97.15(3) . .
O6 V O2 94.28(2) . 3_666
O4 V O2 86.93(2) . 3_666
O6 V O2 88.87(2) . 2_655
O4 V O2 173.88(2) . 2_655
O2 V O2 93.77(2) 3_666 2_655
O6 V O1 171.68(3) . 2_756
O4 V O1 90.62(2) . 2_756
O2 V O1 83.11(2) 3_666 2_756
O2 V O1 83.44(3) 2_655 2_756
O6 V O1 88.16(2) . 3_766
O4 V O1 96.13(2) . 3_766
O2 V O1 175.83(2) 3_666 3_766
O2 V O1 82.88(2) 2_655 3_766
O1 V O1 94.01(2) 2_756 3_766
O6 V Li 93.60(4) . 3_767
O4 V Li 44.14(4) . 3_767
O2 V Li 43.12(4) 3_666 3_767
O2 V Li 136.89(4) 2_655 3_767
O1 V Li 89.88(4) 2_756 3_767
O1 V Li 140.17(4) 3_766 3_767
O6 V Li 45.96(4) . 3_766
O4 V Li 94.45(4) . 3_766
O2 V Li 140.13(4) 3_666 3_766
O2 V Li 88.91(4) 2_655 3_766
O1 V Li 136.61(4) 2_756 3_766
O1 V Li 42.61(4) 3_766 3_766
Li V Li 122.51(8) 3_767 3_766
O6 V Li 130.52(4) . 2_756
O4 V Li 132.31(4) . 2_756
O2 V Li 87.86(3) 3_666 2_756
O2 V Li 41.73(3) 2_655 2_756
O1 V Li 41.71(3) 2_756 2_756
O1 V Li 87.98(3) 3_766 2_756
Li V Li 119.13(6) 3_767 2_756
Li V Li 118.35(6) 3_766 2_756
O6 V V 135.344(18) . 4_576
O4 V V 87.991(16) . 4_576
O2 V V 41.511(15) 3_666 4_576
O2 V V 88.515(16) 2_655 4_576
O1 V V 41.599(17) 2_756 4_576
O1 V V 135.554(16) 3_766 4_576
Li V V 60.40(4) 3_767 4_576
Li V V 177.08(4) 3_766 4_576
Li V V 58.73(3) 2_756 4_576
O6 V V 88.390(17) . 4_575
O4 V V 137.339(18) . 4_575
O2 V V 134.995(16) 3_666 4_575
O2 V V 41.302(17) 2_655 4_575
O1 V V 87.916(17) 2_756 4_575
O1 V V 41.583(15) 3_766 4_575
Li V V 177.34(4) 3_767 4_575
Li V V 60.15(4) 3_766 4_575
Li V V 58.21(3) 2_756 4_575
V V V 116.939(8) 4_576 4_575
O4 Si1 O5 109.27(3) . .
O4 Si1 O5 106.03(3) . 4_566
O5 Si1 O5 110.02(2) . 4_566
O4 Si1 O1 116.45(3) . .
O5 Si1 O1 106.83(3) . .
O5 Si1 O1 108.17(3) 4_566 .
O4 Si1 Li 41.35(5) . 3_767
O5 Si1 Li 123.67(4) . 3_767
O5 Si1 Li 64.69(5) 4_566 3_767
O1 Si1 Li 128.70(4) . 3_767
O6 Si2 O3 111.40(3) . 4_566
O6 Si2 O2 115.13(3) . .
O3 Si2 O2 108.20(3) 4_566 .
O6 Si2 O3 104.05(3) . .
O3 Si2 O3 108.75(2) 4_566 .
O2 Si2 O3 109.08(3) . .
O6 Si2 Li 49.92(5) . 3_766
O3 Si2 Li 120.60(4) 4_566 3_766
O2 Si2 Li 131.13(4) . 3_766
O3 Si2 Li 54.29(5) . 3_766
Si1 O1 Li 119.92(6) . .
Si1 O1 V 121.41(3) . 2_746
Li O1 V 96.15(6) . 2_746
Si1 O1 V 121.85(3) . 3_766
Li O1 V 94.30(5) . 3_766
V O1 V 96.82(3) 2_746 3_766
Si2 O2 Li 119.48(6) . 1_454
Si2 O2 V 121.50(3) . 3_666
Li O2 V 93.58(5) 1_454 3_666
Si2 O2 V 122.37(3) . 2_645
Li O2 V 96.16(6) 1_454 2_645
V O2 V 97.19(3) 3_666 2_645
Si2 O3 Si2 138.84(4) 4_565 .
Si2 O3 Li 122.43(5) 4_565 3_766
Si2 O3 Li 90.42(5) . 3_766
Si1 O4 V 139.73(3) . .
Si1 O4 Li 108.41(7) . 3_767
V O4 Li 96.06(6) . 3_767
Si1 O5 Si1 139.27(4) . 4_565
Si2 O6 V 149.37(4) . .
Si2 O6 Li 96.08(6) . 3_766
V O6 Li 94.85(6) . 3_766
O1 Li O2 84.26(9) . 1_656
O1 Li O4 91.04(8) . 3_767
O2 Li O4 82.79(7) 1_656 3_767
O1 Li O6 81.91(7) . 3_766
O2 Li O6 90.32(8) 1_656 3_766
O4 Li O6 170.61(12) 3_767 3_766
O1 Li O3 145.80(9) . 3_766
O2 Li O3 112.92(7) 1_656 3_766
O4 Li O3 119.38(9) 3_767 3_766
O6 Li O3 69.21(6) 3_766 3_766
O1 Li Si2 113.40(7) . 3_766
O2 Li Si2 105.35(7) 1_656 3_766
O4 Li Si2 154.66(10) 3_767 3_766
O6 Li Si2 34.00(3) 3_766 3_766
O3 Li Si2 35.29(3) 3_766 3_766
O1 Li V 90.96(7) . 3_767
O2 Li V 43.30(4) 1_656 3_767
O4 Li V 39.80(4) 3_767 3_767
O6 Li V 133.61(9) 3_766 3_767
O3 Li V 122.12(7) 3_766 3_767
Si2 Li V 139.80(6) 3_766 3_767
O1 Li Si1 106.48(6) . 3_767
O2 Li Si1 109.85(7) 1_656 3_767
O4 Li Si1 30.24(3) 3_767 3_767
O6 Li Si1 158.59(10) 3_766 3_767
O3 Li Si1 95.45(7) 3_766 3_767
Si2 Li Si1 128.53(8) 3_766 3_767
V Li Si1 66.94(4) 3_767 3_767
O1 Li V 43.08(4) . 3_766
O2 Li V 90.85(7) 1_656 3_766
O4 Li V 134.12(9) 3_767 3_766
O6 Li V 39.19(3) 3_766 3_766
O3 Li V 104.98(6) 3_766 3_766
Si2 Li V 70.58(4) 3_766 3_766
V Li V 122.51(8) 3_767 3_766
Si1 Li V 142.52(6) 3_767 3_766
O1 Li V 42.14(5) . 2_746
O2 Li V 42.11(5) 1_656 2_746
O4 Li V 85.90(7) 3_767 2_746
O6 Li V 84.72(7) 3_766 2_746
O3 Li V 145.05(7) 3_766 2_746
Si2 Li V 116.44(6) 3_766 2_746
V Li V 61.39(4) 3_767 2_746
Si1 Li V 114.90(6) 3_767 2_746
V Li V 61.12(4) 3_766 2_746

loop_
_geom_bond_atom_site_label_1
_geom_bond_atom_site_label_2
_geom_bond_distance
_geom_bond_site_symmetry_2
V O6 1.9154(6) .
V O4 1.9283(6) .
V O2 2.0584(6) 3_666
V O2 2.0669(6) 2_655
V O1 2.0682(6) 2_756
V O1 2.0689(6) 3_766
V Li 2.9957(18) 3_767
V Li 3.0203(18) 3_766
V Li 3.065(2) 2_756
V V 3.09415(13) 4_576
V V 3.09417(13) 4_575
Si1 O4 1.5995(6) .
Si1 O5 1.6294(6) .
Si1 O5 1.6337(6) 4_566
Si1 O1 1.6388(7) .
Si1 Li 3.0134(18) 3_767
Si2 O6 1.5926(6) .
Si2 O3 1.6311(6) 4_566
Si2 O2 1.6343(7) .
Si2 O3 1.6360(6) .
Si2 Li 2.8319(18) 3_766
O1 Li 2.051(2) .
O1 V 2.0682(6) 2_746
O1 V 2.0689(6) 3_766
O2 Li 2.052(2) 1_454
O2 V 2.0584(6) 3_666
O2 V 2.0669(6) 2_645
O3 Si2 1.6311(6) 4_565
O3 Li 2.299(2) 3_766
O4 Li 2.0981(18) 3_767
O5 Si1 1.6338(6) 4_565
O6 Li 2.1789(18) 3_766
Li O2 2.052(2) 1_656
Li O4 2.0981(18) 3_767
Li O6 2.1789(18) 3_766
Li O3 2.299(2) 3_766
Li Si2 2.8319(18) 3_766
Li V 2.9957(18) 3_767
Li Si1 3.0134(18) 3_767
Li V 3.0203(18) 3_766
Li V 3.065(2) 2_746
